data_2236674
loop_
_publ_author_name
'Altimari, Jarrad M.'
'Healy, Peter C.'
'Henderson, Luke C.'

_publ_section_title
;
 1-[4-Chloro-3-(trifluoromethyl)phenyl]-4-phenyl-1<i>H</i>-1,2,3-triazole
;
_journal_coeditor_code TK5159
_journal_issue 11
_journal_name_full 'Acta Crystallographica Section E'
_journal_page_first o3159
_journal_paper_doi 10.1107/S1600536812042705
_journal_volume 68
_journal_year 2012
_chemical_formula_iupac 'C15 H9 Cl F3 N3'
_chemical_formula_moiety 'C15 H9 Cl F3 N3'
_chemical_formula_sum 'C15 H9 Cl F3 N3'
_chemical_formula_weight 323.70
_chemical_name_systematic
;
1-[4-Chloro-3-(trifluoromethyl)phenyl]-4-phenyl-1<i>H</i>-1,2,3-triazole
;
_space_group_IT_number 15
_symmetry_cell_setting monoclinic
_symmetry_space_group_name_Hall '-C 2yc'
_symmetry_space_group_name_H-M 'C 1 2/c 1'
_atom_sites_solution_hydrogens geom
_atom_sites_solution_primary direct
_atom_sites_solution_secondary difmap
_cell_angle_alpha 90
_cell_angle_beta 105.470(5)
_cell_angle_gamma 90
_cell_formula_units_Z 8
_cell_length_a 30.7475(16)
_cell_length_b 5.8877(3)
_cell_length_c 15.4364(8)
_cell_measurement_reflns_used 1854
_cell_measurement_temperature 249(2)
_cell_measurement_theta_max 30.3030
_cell_measurement_theta_min 3.3696
_cell_volume 2693.2(2)
_computing_cell_refinement 'CrysAlis PRO (Agilent, 2012)'
_computing_data_collection 'CrysAlis PRO (Agilent, 2012)'
_computing_data_reduction 'CrysAlis PRO (Agilent, 2012)'
_computing_molecular_graphics 'ORTEP-3 for Windows (Farrugia, 1997)'
_computing_publication_material 'PLATON (Spek, 2009)'
_computing_structure_refinement 'TEXSAN (Molecular Structure Corporation, 2001) and SHELXL97 (Sheldrick, 2008)'
_computing_structure_solution
;
TEXSAN (Molecular Structure Corporation, 2001) and SIR-97 (Altomare
<i>et al.</i>,
1999)
;
_diffrn_ambient_temperature 249(2)
_diffrn_detector_area_resol_mean 16.0774
_diffrn_measured_fraction_theta_full 0.997
_diffrn_measured_fraction_theta_max 0.997
_diffrn_measurement_device_type 'Oxford Diffraction GEMINI S Ultra'
_diffrn_measurement_method '\w and \f'
_diffrn_radiation_monochromator graphite
_diffrn_radiation_source 'Enhance (Mo) X-ray Source'
_diffrn_radiation_type MoK\a
_diffrn_radiation_wavelength 0.71070
_diffrn_reflns_av_R_equivalents 0.0210
_diffrn_reflns_av_sigmaI/netI 0.0351
_diffrn_reflns_limit_h_max 33
_diffrn_reflns_limit_h_min -36
_diffrn_reflns_limit_k_max 6
_diffrn_reflns_limit_k_min -5
_diffrn_reflns_limit_l_max 18
_diffrn_reflns_limit_l_min -9
_diffrn_reflns_number 3934
_diffrn_reflns_theta_full 25.00
_diffrn_reflns_theta_max 25.00
_diffrn_reflns_theta_min 3.38
_diffrn_standards_decay_% 0
_diffrn_standards_number 0
_exptl_absorpt_coefficient_mu 0.318
_exptl_absorpt_correction_T_max 0.928
_exptl_absorpt_correction_T_min 0.902
_exptl_absorpt_correction_type multi-scan
_exptl_absorpt_process_details
;
(CrysAlis PRO; Agilent, 2012),
;
_exptl_crystal_colour colourless
_exptl_crystal_density_diffrn 1.597
_exptl_crystal_density_method 'not measured'
_exptl_crystal_description block
_exptl_crystal_F_000 1312
_exptl_crystal_size_max 0.330
_exptl_crystal_size_mid 0.260
_exptl_crystal_size_min 0.240
_refine_diff_density_max 0.175
_refine_diff_density_min -0.216
_refine_ls_extinction_method none
_refine_ls_goodness_of_fit_ref 1.073
_refine_ls_hydrogen_treatment constr
_refine_ls_matrix_type full
_refine_ls_number_parameters 199
_refine_ls_number_reflns 2355
_refine_ls_number_restraints 0
_refine_ls_restrained_S_all 1.073
_refine_ls_R_factor_all 0.0548
_refine_ls_R_factor_gt 0.0411
_refine_ls_shift/su_max 0.001
_refine_ls_shift/su_mean 0.000
_refine_ls_structure_factor_coef Fsqd
_refine_ls_weighting_details 'calc w=1/[\s^2^(Fo^2^)+(0.0327P)^2^+2.2063P] where P=(Fo^2^+2Fc^2^)/3'
_refine_ls_weighting_scheme calc
_refine_ls_wR_factor_gt 0.0851
_refine_ls_wR_factor_ref 0.0911
_reflns_number_gt 1899
_reflns_number_total 2355
_reflns_threshold_expression I>2\s(I)
_cod_data_source_file tk5159.cif
_cod_data_source_block I
_cod_original_sg_symbol_H-M 'C 2/c'
_cod_database_code 2236674
_cod_database_fobs_code 2236674

loop_
_symmetry_equiv_pos_site_id
_symmetry_equiv_pos_as_xyz
1 x,y,z
2 -x,y,1/2-z
3 -x,-y,-z
4 x,-y,1/2+z
5 1/2+x,1/2+y,z
6 1/2-x,1/2+y,1/2-z
7 1/2-x,1/2-y,-z
8 1/2+x,1/2-y,1/2+z

loop_
_atom_site_aniso_label
_atom_site_aniso_U_11
_atom_site_aniso_U_22
_atom_site_aniso_U_33
_atom_site_aniso_U_12
_atom_site_aniso_U_13
_atom_site_aniso_U_23
Cl1 0.0334(3) 0.0438(4) 0.0481(3) 0.0047(3) -0.0079(3) 0.0048(3)
F1 0.0322(7) 0.0558(11) 0.0906(11) -0.0039(8) 0.0271(8) -0.0025(9)
F2 0.0579(9) 0.0458(10) 0.0574(9) -0.0175(8) -0.0109(7) -0.0089(8)
F3 0.0371(8) 0.0447(10) 0.0679(9) -0.0101(7) 0.0019(7) 0.0210(8)
N1 0.0223(9) 0.0286(11) 0.0336(9) 0.0001(8) 0.0055(7) 0.0002(8)
N2 0.0283(10) 0.0288(12) 0.0489(11) -0.0018(9) 0.0020(9) -0.0005(9)
N3 0.0257(9) 0.0317(12) 0.0447(11) 0.0000(9) 0.0003(8) 0.0003(9)
C4 0.0243(11) 0.0294(13) 0.0300(11) -0.0012(10) 0.0087(9) 0.0004(10)
C5 0.0246(11) 0.0266(13) 0.0331(11) -0.0036(10) 0.0077(9) -0.0017(10)
C11 0.0225(10) 0.0309(13) 0.0288(10) -0.0002(10) 0.0066(9) -0.0014(10)
C12 0.0260(11) 0.0294(13) 0.0280(10) 0.0024(10) 0.0058(9) 0.0011(10)
C13 0.0255(11) 0.0288(13) 0.0286(11) -0.0020(10) 0.0068(9) -0.0048(9)
C14 0.0264(11) 0.0326(14) 0.0276(11) 0.0034(10) 0.0051(9) -0.0022(10)
C15 0.0341(12) 0.0321(14) 0.0346(12) 0.0041(11) 0.0096(10) 0.0064(10)
C16 0.0274(11) 0.0332(14) 0.0372(12) -0.0039(10) 0.0099(10) 0.0015(10)
C17 0.0263(11) 0.0368(15) 0.0419(13) -0.0019(11) 0.0012(10) 0.0003(12)
C41 0.0262(11) 0.0310(13) 0.0259(10) -0.0011(10) 0.0075(9) 0.0030(10)
C42 0.0306(11) 0.0335(14) 0.0373(12) 0.0007(11) 0.0059(10) 0.0005(11)
C43 0.0284(12) 0.0453(17) 0.0417(13) 0.0045(12) 0.0044(10) 0.0083(12)
C44 0.0305(12) 0.0508(17) 0.0324(12) -0.0082(13) -0.0016(10) 0.0047(12)
C45 0.0422(13) 0.0381(15) 0.0323(12) -0.0082(12) 0.0026(10) -0.0042(11)
C46 0.0332(12) 0.0345(14) 0.0315(11) 0.0031(11) 0.0076(10) 0.0002(10)

loop_
_atom_site_type_symbol
_atom_site_label
_atom_site_fract_x
_atom_site_fract_y
_atom_site_fract_z
_atom_site_U_iso_or_equiv
_atom_site_thermal_displace_type
_atom_site_occupancy
Cl Cl1 0.78052(2) 0.33228(12) 0.32573(4) 0.0454(2) Uani 1.000
F F1 0.76886(4) 0.0366(3) 0.48769(11) 0.0575(6) Uani 1.000
F F2 0.78035(5) -0.1587(3) 0.37911(10) 0.0587(5) Uani 1.000
F F3 0.81441(4) -0.2452(3) 0.51428(10) 0.0522(5) Uani 1.000
N N1 0.96027(6) 0.1414(3) 0.56964(11) 0.0285(6) Uani 1.000
N N2 0.97402(6) -0.0774(3) 0.58511(13) 0.0369(6) Uani 1.000
N N3 1.01508(6) -0.0729(3) 0.63832(12) 0.0358(6) Uani 1.000
C C4 1.02780(7) 0.1481(4) 0.65769(13) 0.0276(7) Uani 1.000
C C5 0.99302(7) 0.2849(4) 0.61383(14) 0.0281(7) Uani 1.000
C C11 0.91648(7) 0.1919(4) 0.51321(13) 0.0275(6) Uani 1.000
C C12 0.88165(7) 0.0422(4) 0.51110(13) 0.0281(7) Uani 1.000
C C13 0.83879(7) 0.0861(4) 0.45597(13) 0.0277(7) Uani 1.000
C C14 0.83212(7) 0.2782(4) 0.40213(13) 0.0293(7) Uani 1.000
C C15 0.86683(7) 0.4302(4) 0.40630(14) 0.0335(7) Uani 1.000
C C16 0.90929(7) 0.3881(4) 0.46234(14) 0.0324(7) Uani 1.000
C C17 0.80065(7) -0.0695(4) 0.45873(15) 0.0365(8) Uani 1.000
C C41 1.07225(7) 0.2101(4) 0.71678(13) 0.0276(7) Uani 1.000
C C42 1.10818(7) 0.0584(4) 0.73080(14) 0.0344(7) Uani 1.000
C C43 1.15027(7) 0.1168(5) 0.78475(15) 0.0394(8) Uani 1.000
C C44 1.15723(8) 0.3258(5) 0.82582(15) 0.0398(8) Uani 1.000
C C45 1.12182(8) 0.4780(5) 0.81243(14) 0.0389(8) Uani 1.000
C C46 1.07966(7) 0.4216(4) 0.75828(14) 0.0333(7) Uani 1.000
H H5 0.99210 0.43430 0.61430 0.0340 Uiso 1.000
H H12 0.88700 -0.09090 0.54740 0.0330 Uiso 1.000
H H15 0.86140 0.56400 0.37040 0.0400 Uiso 1.000
H H16 0.93320 0.49300 0.46580 0.0390 Uiso 1.000
H H42 1.10380 -0.08670 0.70260 0.0410 Uiso 1.000
H H43 1.17450 0.01160 0.79350 0.0470 Uiso 1.000
H H44 1.18610 0.36500 0.86340 0.0480 Uiso 1.000
H H45 1.12650 0.62270 0.84080 0.0470 Uiso 1.000
H H46 1.05570 0.52790 0.74940 0.0400 Uiso 1.000

loop_
_atom_type_symbol
_atom_type_description
_atom_type_scat_dispersion_real
_atom_type_scat_dispersion_imag
_atom_type_scat_source
N N 0.0061 0.0033 'International Tables Vol C Tables 4.2.6.8 and 6.1.1.4'
F F 0.0171 0.0103 'International Tables Vol C Tables 4.2.6.8 and 6.1.1.4'
Cl Cl 0.1484 0.1585 'International Tables Vol C Tables 4.2.6.8 and 6.1.1.4'
H H 0.0000 0.0000 'International Tables Vol C Tables 4.2.6.8 and 6.1.1.4'
C C 0.0033 0.0016 'International Tables Vol C Tables 4.2.6.8 and 6.1.1.4'

loop_
_geom_angle_atom_site_label_1
_geom_angle_atom_site_label_2
_geom_angle_atom_site_label_3
_geom_angle
_geom_angle_publ_flag
N2 N1 C5 110.45(18) no
N2 N1 C11 120.29(18) no
C5 N1 C11 129.26(19) no
N1 N2 N3 107.10(17) no
N2 N3 C4 109.13(17) no
N3 C4 C5 108.19(19) no
N3 C4 C41 122.3(2) no
C5 C4 C41 129.5(2) no
N1 C5 C4 105.1(2) no
N1 C11 C12 118.77(19) no
N1 C11 C16 120.2(2) no
C12 C11 C16 121.0(2) no
C11 C12 C13 119.9(2) no
C12 C13 C14 118.9(2) no
C12 C13 C17 119.4(2) no
C14 C13 C17 121.63(19) no
Cl1 C14 C13 121.30(17) no
Cl1 C14 C15 117.89(17) no
C13 C14 C15 120.8(2) no
C14 C15 C16 120.1(2) no
C11 C16 C15 119.1(2) no
F1 C17 F2 106.84(18) no
F1 C17 F3 106.38(18) no
F1 C17 C13 111.87(19) no
F2 C17 F3 106.10(19) no
F2 C17 C13 113.17(18) no
F3 C17 C13 112.02(18) no
C4 C41 C42 120.3(2) no
C4 C41 C46 121.2(2) no
C42 C41 C46 118.5(2) no
C41 C42 C43 120.7(2) no
C42 C43 C44 120.4(2) no
C43 C44 C45 119.5(2) no
C44 C45 C46 120.6(2) no
C41 C46 C45 120.4(2) no
N1 C5 H5 127.00 no
C4 C5 H5 127.00 no
C11 C12 H12 120.00 no
C13 C12 H12 120.00 no
C14 C15 H15 120.00 no
C16 C15 H15 120.00 no
C11 C16 H16 120.00 no
C15 C16 H16 120.00 no
C41 C42 H42 120.00 no
C43 C42 H42 120.00 no
C42 C43 H43 120.00 no
C44 C43 H43 120.00 no
C43 C44 H44 120.00 no
C45 C44 H44 120.00 no
C44 C45 H45 120.00 no
C46 C45 H45 120.00 no
C41 C46 H46 120.00 no
C45 C46 H46 120.00 no

loop_
_geom_bond_atom_site_label_1
_geom_bond_atom_site_label_2
_geom_bond_distance
_geom_bond_publ_flag
Cl1 C14 1.735(2) no
F1 C17 1.334(3) no
F2 C17 1.329(3) no
F3 C17 1.338(3) no
N1 N2 1.357(3) no
N1 C5 1.352(3) no
N1 C11 1.426(3) no
N2 N3 1.310(3) no
N3 C4 1.369(3) no
C4 C5 1.366(3) no
C4 C41 1.473(3) no
C11 C12 1.381(3) no
C11 C16 1.381(3) no
C12 C13 1.389(3) no
C13 C14 1.386(3) no
C13 C17 1.498(3) no
C14 C15 1.381(3) no
C15 C16 1.383(3) no
C41 C42 1.392(3) no
C41 C46 1.391(3) no
C42 C43 1.383(3) no
C43 C44 1.375(4) no
C44 C45 1.382(4) no
C45 C46 1.383(3) no
C5 H5 0.8800 no
C12 H12 0.9500 no
C15 H15 0.9500 no
C16 H16 0.9500 no
C42 H42 0.9500 no
C43 H43 0.9500 no
C44 H44 0.9500 no
C45 H45 0.9500 no
C46 H46 0.9500 no

loop_
_geom_contact_atom_site_label_1
_geom_contact_atom_site_label_2
_geom_contact_distance
_geom_contact_site_symmetry_2
_geom_contact_publ_flag
Cl1 F1 3.1445(18) . no
Cl1 F2 3.0063(19) . no
Cl1 F2 3.1086(19) 1_565 no
Cl1 F2 3.2167(16) 6_655 no
F1 Cl1 3.1445(18) . no
F1 F1 2.835(2) 7_656 no
F1 F3 3.075(2) 7_646 no
F2 Cl1 3.2167(16) 6_645 no
F2 Cl1 3.1085(19) 1_545 no
F2 Cl1 3.0063(19) . no
F3 C45 3.295(3) 2_746 no
F3 C15 3.235(3) 1_545 no
F3 F1 3.075(2) 7_646 no
F1 H44 2.8100 8_454 no
F3 H45 2.6000 2_746 no
F3 H12 2.3400 . no
N2 H5 2.9400 1_545 no
N2 H12 2.5800 . no
N3 H42 2.6400 . no
C5 C46 3.449(3) 2_756 no
C12 C43 3.569(3) 2_756 no
C12 C44 3.487(3) 2_756 no
C15 C45 3.527(3) 3_766 no
C15 C46 3.486(3) 3_766 no
C15 F3 3.235(3) 1_565 no
C43 C12 3.569(3) 2_756 no
C44 C12 3.487(3) 2_756 no
C45 F3 3.295(3) 2_766 no
C45 C15 3.527(3) 3_766 no
C46 C5 3.449(3) 2_756 no
C46 C15 3.486(3) 3_766 no
C5 H16 2.8000 . no
C5 H46 2.8300 . no
C14 H42 3.0800 3_756 no
C15 H42 2.9200 3_756 no
C16 H42 3.0400 3_756 no
C16 H5 2.9800 . no
C41 H15 3.0300 3_766 no
C42 H45 3.0400 1_545 no
C42 H15 3.0100 3_766 no
C43 H15 2.9900 3_766 no
C44 H15 3.0000 3_766 no
C45 H42 3.0400 1_565 no
C45 H15 3.0100 3_766 no
C46 H5 3.0000 . no
C46 H15 3.0300 3_766 no
H5 N2 2.9400 1_565 no
H5 C16 2.9800 . no
H5 C46 3.0000 . no
H5 H16 2.5400 . no
H5 H46 2.5100 . no
H12 F3 2.3400 . no
H12 N2 2.5800 . no
H12 H45 2.5300 2_746 no
H15 C41 3.0300 3_766 no
H15 C42 3.0100 3_766 no
H15 C43 2.9900 3_766 no
H15 C44 3.0000 3_766 no
H15 C45 3.0100 3_766 no
H15 C46 3.0300 3_766 no
H16 C5 2.8000 . no
H16 H5 2.5400 . no
H42 N3 2.6400 . no
H42 C45 3.0400 1_545 no
H42 C14 3.0800 3_756 no
H42 C15 2.9200 3_756 no
H42 C16 3.0400 3_756 no
H44 F1 2.8100 8_555 no
H45 C42 3.0400 1_565 no
H45 F3 2.6000 2_766 no
H45 H12 2.5300 2_766 no
H46 C5 2.8300 . no
H46 H5 2.5100 . no

loop_
_geom_torsion_atom_site_label_1
_geom_torsion_atom_site_label_2
_geom_torsion_atom_site_label_3
_geom_torsion_atom_site_label_4
_geom_torsion
_geom_torsion_publ_flag
C5 N1 N2 N3 -0.2(2) no
C11 N1 N2 N3 179.82(18) no
N2 N1 C5 C4 -0.1(2) no
C11 N1 C5 C4 179.94(19) no
N2 N1 C11 C12 32.1(3) no
N2 N1 C11 C16 -148.4(2) no
C5 N1 C11 C12 -147.9(2) no
C5 N1 C11 C16 31.6(3) no
N1 N2 N3 C4 0.4(2) no
N2 N3 C4 C5 -0.4(2) no
N2 N3 C4 C41 179.51(19) no
C41 C4 C5 N1 -179.6(2) no
N3 C4 C5 N1 0.3(2) no
C5 C4 C41 C42 -158.3(2) no
C5 C4 C41 C46 20.4(3) no
N3 C4 C41 C46 -159.5(2) no
N3 C4 C41 C42 21.9(3) no
C16 C11 C12 C13 1.2(3) no
N1 C11 C12 C13 -179.29(19) no
N1 C11 C16 C15 178.24(19) no
C12 C11 C16 C15 -2.2(3) no
C11 C12 C13 C14 1.6(3) no
C11 C12 C13 C17 -176.1(2) no
C12 C13 C14 C15 -3.3(3) no
C17 C13 C14 Cl1 -7.2(3) no
C12 C13 C17 F1 116.4(2) no
C12 C13 C17 F2 -122.9(2) no
C17 C13 C14 C15 174.3(2) no
C12 C13 C14 Cl1 175.22(16) no
C14 C13 C17 F2 59.6(3) no
C14 C13 C17 F3 179.48(19) no
C12 C13 C17 F3 -3.0(3) no
C14 C13 C17 F1 -61.2(3) no
Cl1 C14 C15 C16 -176.31(17) no
C13 C14 C15 C16 2.2(3) no
C14 C15 C16 C11 0.5(3) no
C4 C41 C42 C43 178.7(2) no
C42 C41 C46 C45 -0.3(3) no
C46 C41 C42 C43 0.0(3) no
C4 C41 C46 C45 -179.0(2) no
C41 C42 C43 C44 0.3(3) no
C42 C43 C44 C45 -0.3(4) no
C43 C44 C45 C46 0.0(4) no
C44 C45 C46 C41 0.3(3) no

loop_
_cod_related_entry_id
_cod_related_entry_database
_cod_related_entry_code
1 ChemSpider 30658181
